data_9016951
loop_
_publ_author_name
'Okudera, H.'

_publ_section_title
;
 Relationships among channel typology and atomic displacements in the structures
 of Pb5(BO4)3Cl with B = P (pyromorphite), V (vanadinite), and As (mimetite)
;
_journal_name_full 'American Mineralogist'
_journal_page_first 1573
_journal_page_last 1579
_journal_volume 98
_journal_year 2013
_chemical_compound_source 'Pingtouling mine, Guangdong, China'
_chemical_formula_sum 'As2.775 Cl O12 P0.036 Pb5'
_chemical_name_mineral Mimetite
_space_group_IT_number 176
_space_group_name_Hall '-P 6c'
_space_group_name_H-M_alt 'P 63/m'
_symmetry_space_group_name_H-M 'P 63/m'
_cell_angle_alpha 90
_cell_angle_beta 90
_cell_angle_gamma 120
_cell_length_a 10.2382
_cell_length_b 10.2382
_cell_length_c 7.4502
_cell_formula_units_Z 2
_cell_volume 676.310
_database_code_amcsd 0020250
_exptl_crystal_density_diffrn 7.231
_cod_data_source_file inputs/fixed/downloads/05/05579.cif
_cod_data_source_block 05579
_cod_original_formula_sum 'Pb5 As2.775 P.036 O12 Cl'
_cod_database_code 9016951

loop_
_space_group_symop_operation_xyz
x,y,z
-x+y,-x,1/2-z
x-y,x,1/2+z
y,-x+y,-z
-y,x-y,z
x,y,1/2-z
-x,-y,1/2+z
x-y,x,-z
-x+y,-x,z
-y,x-y,1/2-z
y,-x+y,1/2+z
-x,-y,-z

loop_
_atom_site_aniso_label
_atom_site_aniso_U_11
_atom_site_aniso_U_22
_atom_site_aniso_U_33
_atom_site_aniso_U_12
_atom_site_aniso_U_13
_atom_site_aniso_U_23
Pb1 0.01996 0.01996 0.00852 0.00998 0.00000 0.00000
Pb2 0.01067 0.01439 0.03531 0.00622 0.00000 0.00000
As 0.00873 0.00730 0.00940 0.00391 0.00000 0.00000
P 0.00873 0.00730 0.00940 0.00391 0.00000 0.00000
O1 0.01869 0.01263 0.02216 0.00894 0.00000 0.00000
O2 0.01585 0.01945 0.08050 0.00865 0.00000 0.00000
O3 0.07419 0.06701 0.05062 0.05935 -0.05138 -0.05207
Cl 0.02177 0.02177 0.02267 0.01089 0.00000 0.00000

loop_
_atom_site_label
_atom_site_fract_x
_atom_site_fract_y
_atom_site_fract_z
_atom_site_occupancy
_atom_site_U_iso_or_equiv
Pb1 0.33333 0.66667 0.00690 0.99900 0.01600
Pb2 0.25106 0.00419 0.25000 0.99900 0.02000
As 0.40960 0.38457 0.25000 0.92500 0.00900
P 0.40960 0.38457 0.25000 0.01200 0.00900
O1 0.33060 0.49530 0.25000 1.00000 0.01700
O2 0.59780 0.48600 0.25000 1.00000 0.03900
O3 0.36350 0.27430 0.07200 1.00000 0.05300
Cl 0.00000 0.00000 0.00000 1.00000 0.02200

loop_
_cod_related_entry_id
_cod_related_entry_database
_cod_related_entry_code
1 AMCSD 0020250
